data_1505880
loop_
_publ_author_name
'Kise, Naoki'
'Hirano, Yuuki'
'Tanaka, Yoshi'

_publ_section_title
;
 Electroreductive intramolecular coupling of aromatic imino esters: is
 four-membered cyclization much more favorable than six-membered
 cyclization?
;
_journal_issue 7
_journal_name_full 'Organic letters'
_journal_page_first 1323
_journal_page_last 1325
_journal_paper_doi 10.1021/ol053144x
_journal_volume 8
_journal_year 2006
_chemical_formula_moiety 'C23 H29 N O5 Si '
_chemical_formula_sum 'C23 H29 N O5 Si'
_chemical_formula_weight 427.57
_space_group_IT_number 14
_symmetry_cell_setting monoclinic
_symmetry_Int_Tables_number 14
_symmetry_space_group_name_Hall '-P 2yn'
_symmetry_space_group_name_H-M 'P 1 21/n 1'
_cell_angle_alpha 90
_cell_angle_beta 94.20(1)
_cell_angle_gamma 90
_cell_formula_units_Z 4
_cell_length_a 8.940(2)
_cell_length_b 12.302(4)
_cell_length_c 21.509(4)
_cell_measurement_reflns_used 5933
_cell_measurement_temperature 223.1
_cell_measurement_theta_max 26.9
_cell_measurement_theta_min 3.8
_cell_volume 2359.2(10)
_computing_cell_refinement PROCESS-AUTO
_computing_data_collection PROCESS-AUTO
_computing_data_reduction CrystalStructure
_computing_publication_material 'CrystalStructure Ver. 3.00'
_computing_structure_refinement CRYSTALS
_computing_structure_solution SIR92
_diffrn_detector_area_resol_mean 10.00
_diffrn_measured_fraction_theta_full 0.9794
_diffrn_measured_fraction_theta_max 0.9911
_diffrn_measurement_device_type 'Rigaku RAXIS-RAPID'
_diffrn_measurement_method \w
_diffrn_radiation_type 'Mo K\a'
_diffrn_radiation_wavelength 0.7107
_diffrn_reflns_av_R_equivalents 0.056
_diffrn_reflns_limit_h_max 11
_diffrn_reflns_limit_h_min -11
_diffrn_reflns_limit_k_max 15
_diffrn_reflns_limit_k_min -15
_diffrn_reflns_limit_l_max 27
_diffrn_reflns_limit_l_min -24
_diffrn_reflns_number 5556
_diffrn_reflns_theta_full 27.50
_diffrn_reflns_theta_max 27.38
_exptl_absorpt_coefficient_mu 0.131
_exptl_absorpt_correction_T_max 0.974
_exptl_absorpt_correction_T_min 0.808
_exptl_absorpt_correction_type multi-scan
_exptl_absorpt_process_details
;
    Higashi, T. (1995). Program for Absorption Correction.
    Rigaku Corporation, Tokyo, Japan.
;
_exptl_crystal_colour colorless
_exptl_crystal_density_diffrn 1.204
_exptl_crystal_density_method 'not measured'
_exptl_crystal_description block
_exptl_crystal_F_000 912.00
_exptl_crystal_size_max 0.30
_exptl_crystal_size_mid 0.20
_exptl_crystal_size_min 0.20
_refine_diff_density_max 0.78
_refine_diff_density_min -0.49
_refine_ls_extinction_coef 133.3(2)
_refine_ls_extinction_method 'Larson (1970) Crystallographic Computing eq. 22'
_refine_ls_goodness_of_fit_ref 1.000
_refine_ls_hydrogen_treatment refall
_refine_ls_number_parameters 301
_refine_ls_number_reflns 5310
_refine_ls_R_factor_gt 0.0390
_refine_ls_shift/su_max 0.0000
_refine_ls_structure_factor_coef Fsqd
_refine_ls_weighting_details 'w = 1/[0.0001Fo^2^ + 0.5180\s^2^(Fo) + 0.3500]/(4Fo^2^)'
_refine_ls_weighting_scheme calc
_refine_ls_wR_factor_ref 0.0810
_reflns_number_gt 2308
_reflns_number_total 5556
_reflns_threshold_expression F^2^>2.0\s(F^2^)
_cod_data_source_file ol053144xsi20051228_044128.cif
_cod_data_source_block '_Nk051217_________________'
_cod_original_cell_volume 2359.4(10)
_cod_original_formula_sum 'C23 H29 N O5 Si '
_cod_database_code 1505880

loop_
_symmetry_equiv_pos_as_xyz
x,y,z
-x,-y,-z
-x+1/2,y+1/2,-z+1/2
x+1/2,-y+1/2,z+1/2

loop_
_atom_site_label
_atom_site_type_symbol
_atom_site_fract_x
_atom_site_fract_y
_atom_site_fract_z
_atom_site_U_iso_or_equiv
_atom_site_adp_type
_atom_site_occupancy
_atom_site_symmetry_multiplicity
_atom_site_calc_flag
Si1 Si 0.62433(6) 0.52724(5) 0.32178(2) 0.0609(2) Uani 1.00 1 d
O1 O 0.5251(1) 0.4154(1) 0.32953(5) 0.0530(4) Uani 1.00 1 d
O2 O 0.3210(1) 0.4536(1) 0.38671(5) 0.0582(4) Uani 1.00 1 d
O3 O 0.2437(2) 0.3185(1) 0.21999(6) 0.0944(6) Uani 1.00 1 d
O4 O 0.4570(2) 0.2609(1) 0.18508(7) 0.0854(6) Uani 1.00 1 d
O5 O 0.2154(1) 0.0979(1) 0.39963(7) 0.0752(5) Uani 1.00 1 d
N1 N 0.4058(1) 0.2164(1) 0.40406(6) 0.0481(5) Uani 1.00 1 d
C1 C 0.4841(2) 0.3151(1) 0.42964(7) 0.0445(5) Uani 1.00 1 d
C2 C 0.4226(2) 0.3754(1) 0.36872(7) 0.0457(5) Uani 1.00 1 d
C3 C 0.3514(2) 0.2677(1) 0.34460(8) 0.0509(6) Uani 1.00 1 d
C4 C 0.6511(2) 0.3088(1) 0.44276(7) 0.0456(5) Uani 1.00 1 d
C5 C 0.7201(2) 0.3791(1) 0.48623(8) 0.0542(6) Uani 1.00 1 d
C6 C 0.8748(2) 0.3803(2) 0.49675(9) 0.0703(8) Uani 1.00 1 d
C7 C 0.9609(2) 0.3118(2) 0.4645(1) 0.0756(8) Uani 1.00 1 d
C8 C 0.8945(2) 0.2409(2) 0.4222(1) 0.0767(8) Uani 1.00 1 d
C9 C 0.7403(2) 0.2393(2) 0.41132(9) 0.0641(7) Uani 1.00 1 d
C10 C 0.8154(2) 0.4802(2) 0.3116(1) 0.109(1) Uani 1.00 1 d
C11 C 0.6225(3) 0.6164(2) 0.3902(1) 0.113(1) Uani 1.00 1 d
C12 C 0.5505(3) 0.5977(2) 0.2504(1) 0.112(1) Uani 1.00 1 d
C13 C 0.2248(2) 0.4984(2) 0.3371(1) 0.0852(8) Uani 1.00 1 d
C14 C 0.4133(2) 0.2159(2) 0.28782(8) 0.0623(7) Uani 1.00 1 d
C15 C 0.3594(3) 0.2723(2) 0.22859(9) 0.0644(7) Uani 1.00 1 d
C16 C 0.4105(3) 0.3078(2) 0.1248(1) 0.116(1) Uani 1.00 1 d
C17 C 0.3175(2) 0.1429(2) 0.43147(9) 0.0544(6) Uani 1.00 1 d
C18 C 0.3458(2) 0.1170(1) 0.49918(9) 0.0577(6) Uani 1.00 1 d
C19 C 0.4846(3) 0.1256(2) 0.53154(9) 0.0651(7) Uani 1.00 1 d
C20 C 0.5017(3) 0.0962(2) 0.5942(1) 0.0872(9) Uani 1.00 1 d
C21 C 0.3805(5) 0.0595(2) 0.6236(1) 0.118(1) Uani 1.00 1 d
C22 C 0.2451(4) 0.0517(3) 0.5918(2) 0.131(1) Uani 1.00 1 d
C23 C 0.2259(3) 0.0789(2) 0.5300(1) 0.0941(9) Uani 1.00 1 d
H1 H 0.4376(2) 0.3419(1) 0.46491(7) 0.052(1) Uiso 1.00 1 c
H2 H 0.2450(2) 0.2719(1) 0.34034(8) 0.060(1) Uiso 1.00 1 c
H3 H 0.6608(2) 0.4270(1) 0.50888(8) 0.064(1) Uiso 1.00 1 c
H4 H 0.9208(2) 0.4291(2) 0.52657(9) 0.083(1) Uiso 1.00 1 c
H5 H 1.0671(2) 0.3135(2) 0.4716(1) 0.090(1) Uiso 1.00 1 c
H6 H 0.9544(2) 0.1926(2) 0.4001(1) 0.092(1) Uiso 1.00 1 c
H7 H 0.6949(2) 0.1900(2) 0.38165(9) 0.076(1) Uiso 1.00 1 c
H8 H 0.8514(2) 0.4388(2) 0.3468(1) 0.132(1) Uiso 1.00 1 c
H9 H 0.8145(2) 0.4363(2) 0.2752(1) 0.132(1) Uiso 1.00 1 c
H10 H 0.8791(2) 0.5411(2) 0.3071(1) 0.132(1) Uiso 1.00 1 c
H11 H 0.6641(3) 0.5787(2) 0.4259(1) 0.137(2) Uiso 1.00 1 c
H12 H 0.6805(3) 0.6796(2) 0.3837(1) 0.137(1) Uiso 1.00 1 c
H13 H 0.5223(3) 0.6370(2) 0.3963(1) 0.137(2) Uiso 1.00 1 c
H14 H 0.6063(3) 0.6625(2) 0.2455(1) 0.135(1) Uiso 1.00 1 c
H15 H 0.5590(3) 0.5521(2) 0.2152(1) 0.135(1) Uiso 1.00 1 c
H16 H 0.4481(3) 0.6155(2) 0.2539(1) 0.135(1) Uiso 1.00 1 c
H17 H 0.1600(2) 0.5508(2) 0.3534(1) 0.102(1) Uiso 1.00 1 c
H18 H 0.2839(2) 0.5320(2) 0.3076(1) 0.102(1) Uiso 1.00 1 c
H19 H 0.1666(2) 0.4419(2) 0.3173(1) 0.102(1) Uiso 1.00 1 c
H20 H 0.5196(2) 0.2201(2) 0.29237(8) 0.074(1) Uiso 1.00 1 c
H21 H 0.3834(2) 0.1419(2) 0.28541(8) 0.074(1) Uiso 1.00 1 c
H22 H 0.3936(3) 0.3833(2) 0.1300(1) 0.140(2) Uiso 1.00 1 c
H23 H 0.4856(3) 0.2974(2) 0.0963(1) 0.140(2) Uiso 1.00 1 c
H24 H 0.3201(3) 0.2739(2) 0.1090(1) 0.140(2) Uiso 1.00 1 c
H25 H 0.5678(3) 0.1515(2) 0.51082(9) 0.077(1) Uiso 1.00 1 c
H26 H 0.5966(3) 0.1011(2) 0.6171(1) 0.104(1) Uiso 1.00 1 c
H27 H 0.3910(5) 0.0401(2) 0.6664(1) 0.143(2) Uiso 1.00 1 c
H28 H 0.1622(4) 0.0264(3) 0.6129(2) 0.160(2) Uiso 1.00 1 c
H29 H 0.1312(3) 0.0715(2) 0.5073(1) 0.114(1) Uiso 1.00 1 c

loop_
_atom_site_aniso_label
_atom_site_aniso_U_11
_atom_site_aniso_U_22
_atom_site_aniso_U_33
_atom_site_aniso_U_12
_atom_site_aniso_U_13
_atom_site_aniso_U_23
Si1 0.0659(4) 0.0640(4) 0.0534(3) 0.0002(3) 0.0068(3) 0.0074(3)
O1 0.0526(7) 0.0576(9) 0.0494(7) 0.0026(7) 0.0082(6) -0.0041(6)
O2 0.0535(7) 0.0612(9) 0.0597(8) 0.0217(7) 0.0026(6) -0.0056(7)
O3 0.086(1) 0.139(2) 0.0578(9) 0.021(1) -0.0021(8) 0.0078(9)
O4 0.095(1) 0.099(1) 0.0644(9) -0.0175(9) 0.0213(8) -0.0198(9)
O5 0.0576(9) 0.063(1) 0.103(1) -0.0086(8) -0.0109(8) -0.0050(8)
N1 0.0464(9) 0.047(1) 0.0495(9) -0.0026(8) -0.0035(7) -0.0056(8)
C1 0.047(1) 0.045(1) 0.042(1) 0.0041(9) 0.0026(8) -0.0089(9)
C2 0.042(1) 0.049(1) 0.046(1) 0.0101(9) 0.0020(8) -0.0055(9)
C3 0.044(1) 0.058(1) 0.050(1) 0.0044(9) -0.0056(8) -0.008(1)
C4 0.047(1) 0.048(1) 0.041(1) 0.0016(9) -0.0040(8) -0.0003(9)
C5 0.064(1) 0.050(1) 0.048(1) -0.007(1) -0.0031(9) -0.000(1)
C6 0.068(2) 0.075(2) 0.065(1) -0.024(1) -0.016(1) 0.004(1)
C7 0.049(1) 0.095(2) 0.081(2) -0.004(1) -0.011(1) 0.016(1)
C8 0.050(1) 0.095(2) 0.084(2) 0.019(1) -0.005(1) -0.010(1)
C9 0.052(1) 0.071(2) 0.067(1) 0.012(1) -0.012(1) -0.017(1)
C10 0.066(1) 0.127(2) 0.137(2) -0.006(2) 0.024(1) 0.038(2)
C11 0.181(3) 0.066(2) 0.095(2) -0.031(2) 0.026(2) -0.011(1)
C12 0.110(2) 0.131(2) 0.095(2) 0.004(2) -0.000(1) 0.051(2)
C13 0.067(1) 0.099(2) 0.088(2) 0.039(1) -0.004(1) 0.007(1)
C14 0.064(1) 0.067(1) 0.054(1) -0.001(1) -0.003(1) -0.019(1)
C15 0.072(2) 0.071(2) 0.050(1) -0.015(1) 0.003(1) -0.019(1)
C16 0.157(3) 0.135(3) 0.057(1) -0.035(2) 0.031(2) -0.007(2)
C17 0.046(1) 0.044(1) 0.073(1) 0.007(1) 0.003(1) -0.007(1)
C18 0.066(1) 0.038(1) 0.070(1) 0.012(1) 0.011(1) 0.006(1)
C19 0.084(2) 0.049(1) 0.061(1) 0.006(1) 0.001(1) -0.001(1)
C20 0.133(2) 0.057(2) 0.070(2) 0.021(2) -0.005(2) 0.003(1)
C21 0.183(3) 0.089(2) 0.087(2) 0.061(2) 0.047(2) 0.037(2)
C22 0.130(3) 0.125(3) 0.146(3) 0.053(2) 0.065(2) 0.085(2)
C23 0.084(2) 0.079(2) 0.122(2) 0.021(1) 0.030(2) 0.047(2)

loop_
_atom_type_symbol
_atom_type_description
_atom_type_scat_dispersion_real
_atom_type_scat_dispersion_imag
_atom_type_scat_source
C C 0.006 0.003
;
International Tables for Crystallography
(1992, Vol. C, Tables 4.2.6.8 and 6.1.1.4)
;
H H 0.000 0.000
;
International Tables for Crystallography
(1992, Vol. C, Table 6.1.1.4)
;
O O 0.017 0.010
;
International Tables for Crystallography
(1992, Vol. C, Tables 4.2.6.8 and 6.1.1.4)
;
N N 0.011 0.006
;
International Tables for Crystallography
(1992, Vol. C, Tables 4.2.6.8 and 6.1.1.4)
;
Si Si 0.102 0.094
;
International Tables for Crystallography
(1992, Vol. C, Tables 4.2.6.8 and 6.1.1.4)
;

loop_
_geom_angle_atom_site_label_1
_geom_angle_atom_site_label_2
_geom_angle_atom_site_label_3
_geom_angle
_geom_angle_publ_flag
O1 Si1 C10 105.155 yes
O1 Si1 C11 112.370 yes
C10 Si1 C11 110.348 yes
O1 Si1 C12 108.287 yes
C10 Si1 C12 109.197 yes
C11 Si1 C12 111.260 yes
Si1 O1 C2 138.045 yes
C2 O2 C13 115.236 yes
C15 O4 C16 115.180 yes
C1 N1 C3 95.022 yes
C1 N1 C17 130.830 yes
C3 N1 C17 119.611 yes
N1 C1 C2 87.180 yes
N1 C1 C4 117.548 yes
C2 C1 C4 117.625 yes
N1 C1 H1 110.9 no
C2 C1 H1 110.9 no
C4 C1 H1 110.8 no
O1 C2 O2 113.466 yes
O1 C2 C1 118.097 yes
O2 C2 C1 106.814 yes
O1 C2 C3 112.113 yes
O2 C2 C3 115.048 yes
C1 C2 C3 89.157 yes
N1 C3 C2 88.524 yes
N1 C3 C14 113.671 yes
C2 C3 C14 117.707 yes
N1 C3 H2 111.8 no
C2 C3 H2 111.7 no
C14 C3 H2 111.5 no
C1 C4 C5 118.854 yes
C1 C4 C9 122.842 yes
C5 C4 C9 118.237 yes
C4 C5 C6 120.428 yes
C4 C5 H3 119.7 no
C6 C5 H3 119.9 no
C5 C6 C7 120.332 yes
C5 C6 H4 119.6 no
C7 C6 H4 120.1 no
C6 C7 C8 119.955 yes
C6 C7 H5 120.0 no
C8 C7 H5 120.0 no
C7 C8 C9 120.102 yes
C7 C8 H6 120.0 no
C9 C8 H6 119.9 no
C4 C9 C8 120.933 yes
C4 C9 H7 119.4 no
C8 C9 H7 119.6 no
Si1 C10 H8 109.8 no
Si1 C10 H9 109.1 no
H8 C10 H9 109.5 no
Si1 C10 H10 109.6 no
H8 C10 H10 109.5 no
H9 C10 H10 109.5 no
Si1 C11 H11 109.3 no
Si1 C11 H12 109.6 no
H11 C11 H12 109.5 no
Si1 C11 H13 109.5 no
H11 C11 H13 109.5 no
H12 C11 H13 109.5 no
Si1 C12 H14 109.2 no
Si1 C12 H15 109.9 no
H14 C12 H15 109.5 no
Si1 C12 H16 109.3 no
H14 C12 H16 109.5 no
H15 C12 H16 109.5 no
O2 C13 H17 109.6 no
O2 C13 H18 109.4 no
H17 C13 H18 109.5 no
O2 C13 H19 109.4 no
H17 C13 H19 109.5 no
H18 C13 H19 109.5 no
C3 C14 C15 112.120 yes
C3 C14 H20 108.4 no
C15 C14 H20 108.6 no
C3 C14 H21 109.2 no
C15 C14 H21 109.0 no
H20 C14 H21 109.5 no
O3 C15 O4 123.444 yes
O3 C15 C14 125.307 yes
O4 C15 C14 111.211 yes
O4 C16 H22 108.7 no
O4 C16 H23 110.6 no
H22 C16 H23 109.5 no
O4 C16 H24 109.0 no
H22 C16 H24 109.5 no
H23 C16 H24 109.5 no
O5 C17 N1 119.119 yes
O5 C17 C18 120.787 yes
N1 C17 C18 120.091 yes
C17 C18 C19 123.789 yes
C17 C18 C23 117.227 yes
C19 C18 C23 118.948 yes
C18 C19 C20 119.886 yes
C18 C19 H25 119.7 no
C20 C19 H25 120.5 no
C19 C20 C21 119.786 yes
C19 C20 H26 120.9 no
C21 C20 H26 119.3 no
C20 C21 C22 120.045 yes
C20 C21 H27 120.3 no
C22 C21 H27 119.7 no
C21 C22 C23 121.203 yes
C21 C22 H28 118.9 no
C23 C22 H28 119.9 no
C18 C23 C22 120.124 yes
C18 C23 H29 118.8 no
C22 C23 H29 121.1 no

loop_
_geom_bond_atom_site_label_1
_geom_bond_atom_site_label_2
_geom_bond_distance
_geom_bond_publ_flag
Si1 O1 1.653 yes
Si1 C10 1.832 yes
Si1 C11 1.836 yes
Si1 C12 1.843 yes
O1 C2 1.380 yes
O2 C2 1.397 yes
O2 C13 1.431 yes
O3 C15 1.183 yes
O4 C15 1.333 yes
O4 C16 1.452 yes
O5 C17 1.232 yes
N1 C1 1.487 yes
N1 C3 1.476 yes
N1 C17 1.362 yes
C1 C2 1.570 yes
C1 C4 1.501 yes
C1 H1 0.95 no
C2 C3 1.544 yes
C3 C14 1.517 yes
C3 H2 0.95 no
C4 C5 1.385 yes
C4 C9 1.380 yes
C5 C6 1.385 yes
C5 H3 0.95 no
C6 C7 1.364 yes
C6 H4 0.95 no
C7 C8 1.366 yes
C7 H5 0.95 no
C8 C9 1.382 yes
C8 H6 0.95 no
C9 H7 0.95 no
C10 H8 0.95 no
C10 H9 0.95 no
C10 H10 0.95 no
C11 H11 0.95 no
C11 H12 0.95 no
C11 H13 0.95 no
C12 H14 0.95 no
C12 H15 0.95 no
C12 H16 0.95 no
C13 H17 0.95 no
C13 H18 0.95 no
C13 H19 0.95 no
C14 C15 1.499 yes
C14 H20 0.95 no
C14 H21 0.95 no
C16 H22 0.95 no
C16 H23 0.95 no
C16 H24 0.95 no
C17 C18 1.494 yes
C18 C19 1.382 yes
C18 C23 1.382 yes
C19 C20 1.394 yes
C19 H25 0.95 no
C20 C21 1.370 yes
C20 H26 0.95 no
C21 C22 1.350 yes
C21 H27 0.95 no
C22 C23 1.370 yes
C22 H28 0.95 no
C23 H29 0.95 no

loop_
_geom_contact_atom_site_label_1
_geom_contact_atom_site_label_2
_geom_contact_site_symmetry_2
_geom_contact_distance
_geom_contact_publ_flag
Si1 O1 . 1.653 yes
Si1 O2 . 3.268 yes
Si1 C2 . 2.833 yes
Si1 C10 . 1.832 yes
Si1 C11 . 1.836 yes
Si1 C12 . 1.843 yes
Si1 H8 . 2.33 no
Si1 H9 . 2.32 no
Si1 H10 . 2.33 no
Si1 H11 . 2.33 no
Si1 H12 . 2.33 no
Si1 H13 . 2.33 no
Si1 H14 . 2.33 no
Si1 H15 . 2.34 no
Si1 H16 . 2.34 no
Si1 H18 . 3.04 no
O1 O2 . 2.322 yes
O1 O3 . 3.526 yes
O1 N1 . 3.155 yes
O1 C1 . 2.531 yes
O1 C2 . 1.380 yes
O1 C3 . 2.427 yes
O1 C4 . 2.918 yes
O1 C9 . 3.315 yes
O1 C10 . 2.769 yes
O1 C11 . 2.900 yes
O1 C12 . 2.835 yes
O1 C13 . 2.888 yes
O1 C14 . 2.773 yes
O1 C15 . 3.087 yes
O1 H1 . 3.20 no
O1 H2 . 3.09 no
O1 H7 . 3.32 no
O1 H8 . 2.93 no
O1 H9 . 2.93 no
O1 H10 . 3.59 no
O1 H11 . 3.08 no
O1 H13 . 3.08 no
O1 H15 . 3.01 no
O1 H16 . 3.00 no
O1 H18 . 2.60 no
O1 H19 . 3.21 no
O1 H20 . 2.53 no
O2 N1 . 3.031 yes
O2 C1 . 2.384 yes
O2 C2 . 1.397 yes
O2 C3 . 2.482 yes
O2 C4 . 3.580 yes
O2 C5 2_666 3.462 yes
O2 C11 . 3.355 yes
O2 C13 . 1.431 yes
O2 H1 . 2.36 no
O2 H2 . 2.52 no
O2 H3 2_666 2.68 no
O2 H4 2_666 3.29 no
O2 H5 1_455 3.47 no
O2 H11 . 3.48 no
O2 H13 . 2.88 no
O2 H17 . 1.97 no
O2 H18 . 1.96 no
O2 H19 . 1.96 no
O3 O4 . 2.217 yes
O3 C2 . 3.541 yes
O3 C3 . 2.850 yes
O3 C13 . 3.367 yes
O3 C14 . 2.387 yes
O3 C15 . 1.183 yes
O3 C16 . 2.623 yes
O3 C20 4_454 3.498 yes
O3 H2 . 2.65 no
O3 H16 3_545 3.10 no
O3 H18 . 3.24 no
O3 H18 3_545 3.58 no
O3 H19 . 2.71 no
O3 H20 . 3.07 no
O3 H21 . 2.83 no
O3 H22 . 2.56 no
O3 H23 . 3.56 no
O3 H24 . 2.59 no
O3 H26 4_454 2.68 no
O4 C14 . 2.338 yes
O4 C15 . 1.333 yes
O4 C16 . 1.452 yes
O4 H10 3_645 3.07 no
O4 H17 3_545 2.89 no
O4 H18 3_545 3.56 no
O4 H20 . 2.39 no
O4 H21 . 2.73 no
O4 H22 . 1.97 no
O4 H23 . 2.00 no
O4 H24 . 1.98 no
O5 N1 . 2.237 yes
O5 C3 . 2.730 yes
O5 C8 1_455 3.429 yes
O5 C14 . 3.413 yes
O5 C17 . 1.232 yes
O5 C18 . 2.374 yes
O5 C20 2_656 3.474 yes
O5 C23 . 2.808 yes
O5 H2 . 2.52 no
O5 H5 1_455 3.39 no
O5 H6 1_455 2.61 no
O5 H15 3_545 3.40 no
O5 H16 3_545 3.52 no
O5 H21 . 3.02 no
O5 H22 3_545 2.87 no
O5 H26 2_656 3.01 no
O5 H29 . 2.51 no
N1 C1 . 1.487 yes
N1 C2 . 2.108 yes
N1 C3 . 1.476 yes
N1 C4 . 2.555 yes
N1 C9 . 2.997 yes
N1 C14 . 2.506 yes
N1 C17 . 1.362 yes
N1 C18 . 2.476 yes
N1 C19 . 2.997 yes
N1 H1 . 2.03 no
N1 H2 . 2.03 no
N1 H7 . 2.68 no
N1 H20 . 2.68 no
N1 H21 . 2.71 no
N1 H25 . 2.74 no
C1 C2 . 1.570 yes
C1 C3 . 2.185 yes
C1 C4 . 1.501 yes
C1 C5 . 2.486 yes
C1 C9 . 2.530 yes
C1 C14 . 3.303 yes
C1 C17 . 2.592 yes
C1 C18 . 3.159 yes
C1 C19 . 3.200 yes
C1 H1 . 0.95 no
C1 H2 . 2.82 no
C1 H3 . 2.63 no
C1 H7 . 2.70 no
C1 H20 . 3.21 no
C1 H25 . 2.73 no
C2 C3 . 1.544 yes
C2 C4 . 2.627 yes
C2 C5 . 3.533 yes
C2 C9 . 3.366 yes
C2 C11 . 3.476 yes
C2 C13 . 2.388 yes
C2 C14 . 2.620 yes
C2 C15 . 3.281 yes
C2 C17 . 3.328 yes
C2 H1 . 2.10 no
C2 H2 . 2.09 no
C2 H7 . 3.33 no
C2 H11 . 3.47 no
C2 H13 . 3.38 no
C2 H17 . 3.19 no
C2 H18 . 2.60 no
C2 H19 . 2.60 no
C2 H20 . 2.70 no
C2 H21 . 3.39 no
C3 C4 . 3.327 yes
C3 C13 . 3.055 yes
C3 C14 . 1.517 yes
C3 C15 . 2.502 yes
C3 C17 . 2.454 yes
C3 H1 . 2.80 no
C3 H2 . 0.95 no
C3 H7 . 3.26 no
C3 H18 . 3.39 no
C3 H19 . 2.74 no
C3 H20 . 2.03 no
C3 H21 . 2.04 no
C4 C5 . 1.385 yes
C4 C6 . 2.404 yes
C4 C7 . 2.776 yes
C4 C8 . 2.402 yes
C4 C9 . 1.380 yes
C4 C19 . 3.371 yes
C4 H1 . 2.04 no
C4 H3 . 2.03 no
C4 H4 . 3.26 no
C4 H6 . 3.26 no
C4 H7 . 2.02 no
C4 H8 . 3.25 no
C4 H11 . 3.34 no
C4 H20 . 3.53 no
C4 H25 . 2.57 no
C5 C6 . 1.385 yes
C5 C7 . 2.385 yes
C5 C8 . 2.745 yes
C5 C9 . 2.373 yes
C5 H1 . 2.58 no
C5 H3 . 0.95 no
C5 H4 . 2.03 no
C5 H5 . 3.24 no
C5 H7 . 3.23 no
C5 H8 . 3.38 no
C5 H11 . 2.81 no
C5 H13 2_666 3.45 no
C5 H24 4_555 3.31 no
C5 H25 . 3.17 no
C6 C7 . 1.364 yes
C6 C8 . 2.363 yes
C6 C9 . 2.740 yes
C6 C16 4_555 3.593 yes
C6 H3 . 2.03 no
C6 H4 . 0.95 no
C6 H4 2_766 3.04 no
C6 H5 . 2.02 no
C6 H6 . 3.22 no
C6 H8 . 3.30 no
C6 H11 . 3.38 no
C6 H17 2_666 3.37 no
C6 H23 4_555 3.17 no
C6 H24 4_555 3.14 no
C7 C8 . 1.366 yes
C7 C9 . 2.380 yes
C7 H3 . 3.24 no
C7 H4 . 2.02 no
C7 H4 2_766 3.36 no
C7 H5 . 0.95 no
C7 H6 . 2.02 no
C7 H7 . 3.23 no
C7 H8 . 3.07 no
C7 H23 4_555 3.13 no
C7 H24 4_555 3.60 no
C7 H29 1_655 3.42 no
C8 C9 . 1.382 yes
C8 H4 . 3.22 no
C8 H5 . 2.02 no
C8 H6 . 0.95 no
C8 H7 . 2.03 no
C8 H8 . 2.93 no
C8 H28 2_656 3.40 no
C8 H29 1_655 3.41 no
C9 C22 2_656 3.583 yes
C9 H1 . 3.27 no
C9 H3 . 3.23 no
C9 H5 . 3.24 no
C9 H6 . 2.03 no
C9 H7 . 0.95 no
C9 H8 . 3.02 no
C9 H20 . 3.12 no
C9 H25 . 2.93 no
C9 H28 2_656 3.43 no
C10 C11 . 3.011 yes
C10 C12 . 2.995 yes
C10 H8 . 0.95 no
C10 H9 . 0.95 no
C10 H10 . 0.95 no
C10 H11 . 3.14 no
C10 H12 . 3.19 no
C10 H14 . 3.19 no
C10 H15 . 3.10 no
C10 H17 1_655 3.26 no
C10 H19 1_655 3.17 no
C10 H27 4_554 3.25 no
C11 C12 . 3.037 yes
C11 H1 2_666 3.24 no
C11 H3 . 3.46 no
C11 H3 2_666 3.50 no
C11 H8 . 3.18 no
C11 H10 . 3.15 no
C11 H11 . 0.95 no
C11 H12 . 0.95 no
C11 H13 . 0.95 no
C11 H14 . 3.16 no
C11 H16 . 3.22 no
C11 H18 . 3.55 no
C12 H6 3_655 3.44 no
C12 H9 . 3.10 no
C12 H10 . 3.17 no
C12 H12 . 3.18 no
C12 H13 . 3.20 no
C12 H14 . 0.95 no
C12 H15 . 0.95 no
C12 H16 . 0.95 no
C12 H18 . 2.88 no
C12 H28 4_554 3.54 no
C13 H2 . 2.79 no
C13 H3 2_666 3.52 no
C13 H4 2_666 3.41 no
C13 H8 1_455 3.44 no
C13 H10 1_455 3.15 no
C13 H13 . 3.33 no
C13 H16 . 3.13 no
C13 H17 . 0.95 no
C13 H18 . 0.95 no
C13 H19 . 0.95 no
C13 H21 3_555 3.26 no
C14 C15 . 1.499 yes
C14 C17 . 3.388 yes
C14 H2 . 2.06 no
C14 H7 . 3.13 no
C14 H10 3_645 3.58 no
C14 H16 3_545 3.51 no
C14 H18 3_545 3.45 no
C14 H20 . 0.95 no
C14 H21 . 0.95 no
C15 C16 . 2.352 yes
C15 H2 . 2.68 no
C15 H16 3_545 3.40 no
C15 H17 3_545 3.24 no
C15 H18 3_545 3.29 no
C15 H19 . 3.38 no
C15 H20 . 2.02 no
C15 H21 . 2.02 no
C15 H22 . 2.56 no
C15 H23 . 3.15 no
C15 H24 . 2.57 no
C15 H26 4_454 3.59 no
C16 C22 4_554 3.572 yes
C16 H17 3_545 3.26 no
C16 H22 . 0.95 no
C16 H23 . 0.95 no
C16 H24 . 0.95 no
C16 H26 4_454 3.02 no
C16 H28 4_554 3.06 no
C17 C18 . 1.494 yes
C17 C19 . 2.538 yes
C17 C20 2_656 3.420 yes
C17 C23 . 2.456 yes
C17 H1 . 2.75 no
C17 H2 . 2.57 no
C17 H5 1_455 3.23 no
C17 H6 1_455 3.32 no
C17 H21 . 3.24 no
C17 H25 . 2.71 no
C17 H26 2_656 3.29 no
C17 H29 . 2.57 no
C18 C19 . 1.382 yes
C18 C19 2_656 3.433 yes
C18 C20 . 2.403 yes
C18 C21 . 2.763 yes
C18 C22 . 2.385 yes
C18 C23 . 1.382 yes
C18 H1 . 2.99 no
C18 H5 1_455 3.49 no
C18 H12 2_666 3.57 no
C18 H25 . 2.03 no
C18 H25 2_656 3.40 no
C18 H26 . 3.27 no
C18 H28 . 3.24 no
C18 H29 . 2.02 no
C19 C20 . 1.394 yes
C19 C21 . 2.391 yes
C19 C22 . 2.738 yes
C19 C23 . 2.381 yes
C19 H1 . 3.04 no
C19 H12 2_666 3.41 no
C19 H13 2_666 3.31 no
C19 H24 4_555 3.54 no
C19 H25 . 0.95 no
C19 H25 2_656 3.55 no
C19 H26 . 2.05 no
C19 H27 . 3.25 no
C19 H29 . 3.23 no
C20 C21 . 1.370 yes
C20 C22 . 2.356 yes
C20 C23 . 2.745 yes
C20 H12 2_666 3.26 no
C20 H13 2_666 3.30 no
C20 H22 4_555 3.54 no
C20 H24 4_555 3.26 no
C20 H25 . 2.05 no
C20 H26 . 0.95 no
C20 H27 . 2.02 no
C20 H28 . 3.21 no
C21 C22 . 1.350 yes
C21 C23 . 2.370 yes
C21 H7 2_656 3.14 no
C21 H9 4_455 3.36 no
C21 H12 2_666 3.26 no
C21 H25 . 3.25 no
C21 H26 . 2.01 no
C21 H27 . 0.95 no
C21 H28 . 1.99 no
C21 H29 . 3.23 no
C22 C23 . 1.370 yes
C22 H6 2_656 3.50 no
C22 H7 2_656 3.07 no
C22 H12 2_666 3.41 no
C22 H15 4_455 3.48 no
C22 H22 4_455 3.40 no
C22 H23 4_455 2.98 no
C22 H26 . 3.21 no
C22 H27 . 2.00 no
C22 H28 . 0.95 no
C22 H29 . 2.03 no
C23 H5 1_455 3.42 no
C23 H12 2_666 3.57 no
C23 H23 4_455 3.07 no
C23 H25 . 3.24 no
C23 H25 2_656 3.53 no
C23 H27 . 3.22 no
C23 H28 . 2.02 no
C23 H29 . 0.95 no
